data_7060819
loop_
_publ_author_name
'Nkabyo, H. A.'
'Oyenihi, O. R.'
'Olaoye, O.'
'Sikiti, P.'
'Bosman, G. W.'
'Luckay, R. C.'

_publ_section_title
;
 Photoactive PtII and PdII complexes of
 N,N-diethyl-N&#x2032;-3,4,5-trimethoxybenzoylthiourea: synthesis, crystal
 structures, DFT and cytotoxicity studies
;
_journal_issue 32
_journal_name_full 'New Journal of Chemistry'
_journal_page_first 14703
_journal_page_last 14712
_journal_paper_doi 10.1039/D1NJ02320A
_journal_volume 45
_journal_year 2021
_chemical_formula_moiety 'C30 H42 N4 O8 Pt S2'
_chemical_formula_sum 'C30 H42 N4 O8 Pt S2'
_chemical_formula_weight 845.88
_space_group_crystal_system triclinic
_space_group_IT_number 2
_space_group_name_Hall '-P 1'
_space_group_name_H-M_alt 'P -1'
_atom_sites_solution_hydrogens geom
_audit_creation_method SHELXL-2016/6
_audit_update_record
;
2021-06-29 deposited with the CCDC.	2021-07-13 downloaded from the CCDC.
;
_cell_angle_alpha 89.7690(10)
_cell_angle_beta 85.716(2)
_cell_angle_gamma 79.422(2)
_cell_formula_units_Z 1
_cell_length_a 7.7345(4)
_cell_length_b 8.4242(4)
_cell_length_c 12.8464(6)
_cell_measurement_reflns_used 3443
_cell_measurement_temperature 293(2)
_cell_measurement_theta_max 26.6
_cell_measurement_theta_min 2.7
_cell_volume 820.47(7)
_computing_cell_refinement 'SAINT V8.37A (Bruker, 2016)'
_computing_data_collection 'APEX3 (Bruker, 2017)'
_computing_data_reduction 'SAINT V8.37A (Bruker, 2016)'
_computing_molecular_graphics 'X-Seed (Barbour, 2001; Atwood & Barbour, 2003)'
_computing_structure_refinement 'SHELXL-2016/6 (Sheldrick, 2016)'
_computing_structure_solution 'SHELXS-2013/1 (Sheldrick, 2016)'
_diffrn_ambient_temperature 293(2)
_diffrn_detector 'CCD area detector'
_diffrn_detector_type 'Bruker APEX II'
_diffrn_measured_fraction_theta_full 0.997
_diffrn_measured_fraction_theta_max 0.997
_diffrn_measurement_device 'three-circle diffractometer'
_diffrn_measurement_device_type 'Bruker APEX DUO CCD area-detector'
_diffrn_measurement_method '\f and \w scans'
_diffrn_radiation_monochromator 'multilayer mirror optics'
_diffrn_radiation_type MoK\a
_diffrn_radiation_wavelength 0.71073
_diffrn_reflns_av_R_equivalents 0.0370
_diffrn_reflns_av_unetI/netI 0.0254
_diffrn_reflns_Laue_measured_fraction_full 0.997
_diffrn_reflns_Laue_measured_fraction_max 0.997
_diffrn_reflns_limit_h_max 9
_diffrn_reflns_limit_h_min -9
_diffrn_reflns_limit_k_max 10
_diffrn_reflns_limit_k_min -10
_diffrn_reflns_limit_l_max 16
_diffrn_reflns_limit_l_min -16
_diffrn_reflns_number 17291
_diffrn_reflns_point_group_measured_fraction_full 0.997
_diffrn_reflns_point_group_measured_fraction_max 0.997
_diffrn_reflns_theta_full 25.000
_diffrn_reflns_theta_max 26.626
_diffrn_reflns_theta_min 2.687
_diffrn_source 'microfocus sealed tube'
_diffrn_source_type 'Incoatec I\mS microsource'
_exptl_absorpt_coefficient_mu 4.458
_exptl_absorpt_correction_T_max 0.558
_exptl_absorpt_correction_T_min 0.493
_exptl_absorpt_correction_type multi-scan
_exptl_absorpt_process_details 'SADABS, 2016/2'
_exptl_crystal_colour yellow
_exptl_crystal_density_diffrn 1.712
_exptl_crystal_density_method 'not measured'
_exptl_crystal_description block
_exptl_crystal_F_000 424
_exptl_crystal_size_max 0.190
_exptl_crystal_size_mid 0.134
_exptl_crystal_size_min 0.131
_refine_diff_density_max 2.530
_refine_diff_density_min -0.713
_refine_diff_density_rms 0.107
_refine_ls_extinction_method none
_refine_ls_goodness_of_fit_ref 1.076
_refine_ls_hydrogen_treatment constr
_refine_ls_matrix_type full
_refine_ls_number_parameters 210
_refine_ls_number_reflns 3440
_refine_ls_number_restraints 0
_refine_ls_restrained_S_all 1.076
_refine_ls_R_factor_all 0.0183
_refine_ls_R_factor_gt 0.0183
_refine_ls_shift/su_max 0.001
_refine_ls_shift/su_mean 0.000
_refine_ls_structure_factor_coef Fsqd
_refine_ls_weighting_details 'w=1/[\s^2^(Fo^2^)+(0.0241P)^2^+1.2125P] where P=(Fo^2^+2Fc^2^)/3'
_refine_ls_weighting_scheme calc
_refine_ls_wR_factor_gt 0.0482
_refine_ls_wR_factor_ref 0.0482
_reflns_Friedel_coverage 0.000
_reflns_number_gt 3440
_reflns_number_total 3440
_reflns_threshold_expression 'I > 2\s(I)'
_cod_data_source_file d1nj02320a2.cif
_cod_data_source_block C_CCDC1
_cod_depositor_comments 'Adding full bibliography for 7060818--7060819.cif.'
_cod_database_code 7060819
_shelx_shelxl_version_number 2016/6
_shelx_space_group_comment
;
The symmetry employed for this shelxl refinement is uniquely defined
by the following loop, which should always be used as a source of
symmetry information in preference to the above space-group names.
They are only intended as comments.
;
_shelx_estimated_absorpt_t_min 0.493
_shelx_estimated_absorpt_t_max 0.558

loop_
_space_group_symop_operation_xyz
'x, y, z'
'-x, -y, -z'

loop_
_atom_site_label
_atom_site_type_symbol
_atom_site_fract_x
_atom_site_fract_y
_atom_site_fract_z
_atom_site_U_iso_or_equiv
_atom_site_adp_type
_atom_site_occupancy
_atom_site_site_symmetry_order
_atom_site_calc_flag
_atom_site_refinement_flags_posn
_atom_site_refinement_flags_adp
_atom_site_refinement_flags_occupancy
_atom_site_disorder_assembly
_atom_site_disorder_group
Pt1 Pt 0.000000 0.500000 0.500000 0.01108(5) Uani 1 2 d S . P . .
S1 S 0.16850(8) 0.38356(8) 0.62793(5) 0.01713(13) Uani 1 1 d . . . . .
O1 O 0.1839(2) 0.4344(2) 0.38336(14) 0.0165(4) Uani 1 1 d . . . . .
O2 O 0.9038(3) 0.1931(2) 0.17429(15) 0.0207(4) Uani 1 1 d . . . . .
N1 N 0.4391(3) 0.3275(3) 0.47019(17) 0.0149(4) Uani 1 1 d . . . . .
O4 O 0.3855(3) 0.3364(3) 0.00330(14) 0.0214(4) Uani 1 1 d . . . . .
O3 O 0.7341(3) 0.2420(2) -0.00176(15) 0.0219(4) Uani 1 1 d . . . . .
N2 N 0.5103(3) 0.2797(3) 0.63641(17) 0.0151(4) Uani 1 1 d . . . . .
C1 C 0.3464(3) 0.3696(3) 0.38938(19) 0.0136(5) Uani 1 1 d . . . . .
C2 C 0.4480(3) 0.3368(3) 0.28557(19) 0.0142(5) Uani 1 1 d . . . . .
C11 C 0.3825(3) 0.3303(3) 0.5722(2) 0.0144(5) Uani 1 1 d . . . . .
C3 C 0.6298(3) 0.2819(3) 0.2821(2) 0.0157(5) Uani 1 1 d . . . . .
H3 H 0.686878 0.267541 0.343565 0.019 Uiso 1 1 calc R U . . .
C4 C 0.7254(3) 0.2486(3) 0.1859(2) 0.0168(5) Uani 1 1 d . . . . .
C7 C 0.3606(3) 0.3592(3) 0.1934(2) 0.0159(5) Uani 1 1 d . . . . .
H7 H 0.239564 0.397075 0.196257 0.019 Uiso 1 1 calc R U . . .
C5 C 0.6395(4) 0.2696(3) 0.0934(2) 0.0177(5) Uani 1 1 d . . . . .
C14 C 0.6925(3) 0.2161(3) 0.5939(2) 0.0174(5) Uani 1 1 d . . . . .
H14A H 0.771728 0.216653 0.648945 0.021 Uiso 1 1 calc R U . . .
H14B H 0.725248 0.287350 0.539382 0.021 Uiso 1 1 calc R U . . .
C6 C 0.4563(4) 0.3244(3) 0.0979(2) 0.0169(5) Uani 1 1 d . . . . .
C12 C 0.4732(4) 0.2725(3) 0.7505(2) 0.0170(5) Uani 1 1 d . . . . .
H12A H 0.381444 0.363098 0.772894 0.020 Uiso 1 1 calc R U . . .
H12B H 0.578491 0.282713 0.784473 0.020 Uiso 1 1 calc R U . . .
C8 C 0.9902(4) 0.1521(4) 0.2679(2) 0.0225(6) Uani 1 1 d . . . . .
H8A H 0.975598 0.246114 0.311933 0.034 Uiso 1 1 calc R U . . .
H8B H 1.113588 0.113127 0.250594 0.034 Uiso 1 1 calc R U . . .
H8C H 0.939503 0.069605 0.303888 0.034 Uiso 1 1 calc R U . . .
C15 C 0.7165(4) 0.0450(3) 0.5493(2) 0.0213(5) Uani 1 1 d . . . . .
H15A H 0.674306 -0.024393 0.600871 0.032 Uiso 1 1 calc R U . . .
H15B H 0.839246 0.005657 0.530290 0.032 Uiso 1 1 calc R U . . .
H15C H 0.650901 0.046114 0.488620 0.032 Uiso 1 1 calc R U . . .
C13 C 0.4146(4) 0.1158(3) 0.7850(2) 0.0217(5) Uani 1 1 d . . . . .
H13A H 0.313794 0.102258 0.749009 0.032 Uiso 1 1 calc R U . . .
H13B H 0.384009 0.120175 0.858917 0.032 Uiso 1 1 calc R U . . .
H13C H 0.509075 0.026301 0.768905 0.032 Uiso 1 1 calc R U . . .
C10 C 0.1984(4) 0.3891(4) 0.0040(2) 0.0225(6) Uani 1 1 d . . . . .
H10A H 0.139751 0.314321 0.043049 0.034 Uiso 1 1 calc R U . . .
H10B H 0.163916 0.393867 -0.066332 0.034 Uiso 1 1 calc R U . . .
H10C H 0.166105 0.494271 0.035887 0.034 Uiso 1 1 calc R U . . .
C9 C 0.7702(4) 0.0756(4) -0.0330(2) 0.0269(6) Uani 1 1 d . . . . .
H9A H 0.829458 0.011835 0.020307 0.040 Uiso 1 1 calc R U . . .
H9B H 0.843883 0.062888 -0.097050 0.040 Uiso 1 1 calc R U . . .
H9C H 0.661341 0.040481 -0.043256 0.040 Uiso 1 1 calc R U . . .

loop_
_atom_site_aniso_label
_atom_site_aniso_U_11
_atom_site_aniso_U_22
_atom_site_aniso_U_33
_atom_site_aniso_U_23
_atom_site_aniso_U_13
_atom_site_aniso_U_12
Pt1 0.01147(7) 0.01156(7) 0.00948(7) -0.00197(4) 0.00092(4) -0.00080(5)
S1 0.0156(3) 0.0226(3) 0.0111(3) 0.0006(2) 0.0011(2) 0.0011(2)
O1 0.0149(9) 0.0222(9) 0.0114(8) -0.0021(7) 0.0002(7) -0.0014(7)
O2 0.0145(9) 0.0279(10) 0.0179(9) -0.0034(8) 0.0029(7) -0.0007(8)
N1 0.0156(10) 0.0143(10) 0.0137(10) -0.0014(8) 0.0011(8) -0.0010(8)
O4 0.0207(10) 0.0298(10) 0.0115(9) -0.0006(7) 0.0002(7) 0.0006(8)
O3 0.0232(10) 0.0251(10) 0.0150(9) -0.0026(7) 0.0067(7) -0.0016(8)
N2 0.0158(10) 0.0158(10) 0.0132(10) -0.0012(8) -0.0010(8) -0.0020(8)
C1 0.0165(12) 0.0105(10) 0.0141(11) -0.0017(8) 0.0005(9) -0.0036(9)
C2 0.0177(12) 0.0120(11) 0.0129(11) -0.0013(9) 0.0014(9) -0.0034(9)
C11 0.0170(12) 0.0106(10) 0.0155(12) -0.0019(9) 0.0005(9) -0.0028(9)
C3 0.0179(12) 0.0131(11) 0.0156(12) -0.0023(9) 0.0004(9) -0.0023(9)
C4 0.0157(12) 0.0151(11) 0.0188(12) -0.0015(9) 0.0030(10) -0.0026(9)
C7 0.0168(12) 0.0147(11) 0.0151(12) -0.0001(9) 0.0008(9) -0.0009(9)
C5 0.0213(13) 0.0168(12) 0.0138(12) -0.0006(9) 0.0040(10) -0.0027(10)
C14 0.0134(12) 0.0189(12) 0.0193(12) -0.0007(10) -0.0029(9) -0.0008(9)
C6 0.0206(13) 0.0157(11) 0.0139(12) 0.0003(9) -0.0008(10) -0.0023(10)
C12 0.0210(13) 0.0177(12) 0.0122(11) -0.0005(9) -0.0028(9) -0.0023(10)
C8 0.0149(12) 0.0300(14) 0.0214(13) -0.0068(11) -0.0005(10) -0.0013(11)
C15 0.0194(13) 0.0170(12) 0.0254(14) -0.0013(10) -0.0005(10) 0.0014(10)
C13 0.0287(15) 0.0193(13) 0.0172(12) 0.0023(10) -0.0022(11) -0.0049(11)
C10 0.0196(14) 0.0295(14) 0.0169(12) -0.0011(11) -0.0021(10) -0.0004(11)
C9 0.0282(15) 0.0289(15) 0.0199(13) -0.0074(11) 0.0036(11) 0.0023(12)

loop_
_atom_type_symbol
_atom_type_description
_atom_type_scat_dispersion_real
_atom_type_scat_dispersion_imag
_atom_type_scat_source
C C 0.0033 0.0016 'International Tables Vol C Tables 4.2.6.8 and 6.1.1.4'
H H 0.0000 0.0000 'International Tables Vol C Tables 4.2.6.8 and 6.1.1.4'
N N 0.0061 0.0033 'International Tables Vol C Tables 4.2.6.8 and 6.1.1.4'
O O 0.0106 0.0060 'International Tables Vol C Tables 4.2.6.8 and 6.1.1.4'
S S 0.1246 0.1234 'International Tables Vol C Tables 4.2.6.8 and 6.1.1.4'
Pt Pt -1.7033 8.3905 'International Tables Vol C Tables 4.2.6.8 and 6.1.1.4'

loop_
_geom_angle_atom_site_label_1
_geom_angle_atom_site_label_2
_geom_angle_atom_site_label_3
_geom_angle
_geom_angle_site_symmetry_1
_geom_angle_site_symmetry_3
_geom_angle_publ_flag
O1 Pt1 O1 180.0 . 2_566 ?
O1 Pt1 S1 95.36(5) . . ?
O1 Pt1 S1 84.64(5) 2_566 . ?
O1 Pt1 S1 84.64(5) . 2_566 ?
O1 Pt1 S1 95.36(5) 2_566 2_566 ?
S1 Pt1 S1 180.0 . 2_566 ?
C11 S1 Pt1 106.87(9) . . ?
C1 O1 Pt1 127.99(16) . . ?
C4 O2 C8 116.5(2) . . ?
C1 N1 C11 128.5(2) . . ?
C6 O4 C10 116.8(2) . . ?
C5 O3 C9 113.4(2) . . ?
C11 N2 C12 122.0(2) . . ?
C11 N2 C14 120.6(2) . . ?
C12 N2 C14 117.2(2) . . ?
O1 C1 N1 131.6(2) . . ?
O1 C1 C2 113.8(2) . . ?
N1 C1 C2 114.6(2) . . ?
C3 C2 C7 120.7(2) . . ?
C3 C2 C1 119.1(2) . . ?
C7 C2 C1 120.2(2) . . ?
N2 C11 N1 114.3(2) . . ?
N2 C11 S1 117.46(19) . . ?
N1 C11 S1 128.2(2) . . ?
C4 C3 C2 119.6(2) . . ?
O2 C4 C3 124.0(2) . . ?
O2 C4 C5 115.8(2) . . ?
C3 C4 C5 120.2(2) . . ?
C6 C7 C2 119.4(2) . . ?
O3 C5 C4 120.4(2) . . ?
O3 C5 C6 119.9(2) . . ?
C4 C5 C6 119.7(2) . . ?
N2 C14 C15 113.3(2) . . ?
O4 C6 C7 124.8(2) . . ?
O4 C6 C5 114.8(2) . . ?
C7 C6 C5 120.4(2) . . ?
N2 C12 C13 112.7(2) . . ?

loop_
_geom_bond_atom_site_label_1
_geom_bond_atom_site_label_2
_geom_bond_distance
_geom_bond_site_symmetry_2
_geom_bond_publ_flag
Pt1 O1 1.9932(18) . ?
Pt1 O1 1.9932(18) 2_566 ?
Pt1 S1 2.2802(6) . ?
Pt1 S1 2.2802(6) 2_566 ?
S1 C11 1.734(3) . ?
O1 C1 1.283(3) . ?
O2 C4 1.370(3) . ?
O2 C8 1.429(3) . ?
N1 C1 1.316(3) . ?
N1 C11 1.349(3) . ?
O4 C6 1.365(3) . ?
O4 C10 1.433(3) . ?
O3 C5 1.374(3) . ?
O3 C9 1.431(4) . ?
N2 C11 1.343(3) . ?
N2 C12 1.475(3) . ?
N2 C14 1.477(3) . ?
C1 C2 1.496(3) . ?
C2 C3 1.395(4) . ?
C2 C7 1.401(4) . ?
C3 C4 1.394(4) . ?
C4 C5 1.400(4) . ?
C7 C6 1.389(4) . ?
C5 C6 1.404(4) . ?
C14 C15 1.528(4) . ?
C12 C13 1.527(4) . ?
